data_2006434
loop_
_publ_author_name
'Frydenvang, Karla'
'Enna, Sam J.'
'Krogsgaard-Larsen, Povl'

_publ_section_title
;
 ({-})-(<i>R</i>)-5,5-Dimethylmorpholinyl-2-acetic Acid Ethyl Ester
 Hydrochloride, C~10~H~20~NO~3~^+^.Cl^{-^}
;
_journal_issue 8
_journal_name_full 'Acta Crystallographica Section C'
_journal_page_first 1088
_journal_page_last 1091
_journal_paper_doi 10.1107/S0108270197004290
_journal_volume 53
_journal_year 1997
_chemical_formula_moiety 'C10 H20 N O3 1+, Cl 1-'
_chemical_formula_sum 'C10 H20 Cl N O3'
_chemical_formula_weight 237.72
_chemical_melting_point 453
_chemical_name_systematic
;
(-)(R)-5,5-Dimethylmorpholinyl-2-Acetic Acid Ethyl Ester Hydrochloride
;
_space_group_IT_number 19
_symmetry_cell_setting orthorhombic
_symmetry_space_group_name_Hall 'P 2ac 2ab'
_symmetry_space_group_name_H-M 'P 21 21 21'
_audit_creation_method SHELXL
_cell_angle_alpha 90.00
_cell_angle_beta 90.00
_cell_angle_gamma 90.00
_cell_formula_units_Z 4
_cell_length_a 7.3930(10)
_cell_length_b 8.827(2)
_cell_length_c 19.907(3)
_cell_measurement_reflns_used 20
_cell_measurement_temperature 122(2)
_cell_measurement_theta_max 44.26
_cell_measurement_theta_min 38.61
_cell_volume 1299.1(4)
_computing_data_reduction 'DREADD (Blessing, 1987, 1989)'
_computing_molecular_graphics 'ORTEPII (Johnson, 1976)'
_computing_structure_refinement 'SHELXL93 (Sheldrick, 1993)'
_computing_structure_solution 'SHELXS86 (Sheldrick, 1990)'
_diffrn_ambient_temperature 122(2)
_diffrn_measurement_device_type 'Enraf-Nonius CAD-4 diffractometer'
_diffrn_measurement_method '\w/2\q scan mode'
_diffrn_radiation_monochromator graphite
_diffrn_radiation_source 'fine-focus sealed tube'
_diffrn_radiation_type CuK\a
_diffrn_radiation_wavelength 1.54180
_diffrn_reflns_av_R_equivalents 0.0134
_diffrn_reflns_av_sigmaI/netI 0.0174
_diffrn_reflns_limit_h_max 9
_diffrn_reflns_limit_h_min -9
_diffrn_reflns_limit_k_max 11
_diffrn_reflns_limit_k_min -10
_diffrn_reflns_limit_l_max 24
_diffrn_reflns_limit_l_min -24
_diffrn_reflns_number 4373
_diffrn_reflns_theta_max 74.93
_diffrn_reflns_theta_min 4.44
_diffrn_standards_decay_% 5.7
_diffrn_standards_interval_count 600
_diffrn_standards_interval_time 166
_diffrn_standards_number 5
_exptl_absorpt_coefficient_mu 2.536
_exptl_absorpt_correction_T_max 0.900
_exptl_absorpt_correction_T_min 0.364
_exptl_absorpt_correction_type gaussian
_exptl_absorpt_process_details '(ABSORB; De Titta, 1985)'
_exptl_crystal_colour colourless
_exptl_crystal_density_diffrn 1.215
_exptl_crystal_density_method none
_exptl_crystal_description plate
_exptl_crystal_F_000 512
_exptl_crystal_size_max 0.32
_exptl_crystal_size_mid 0.32
_exptl_crystal_size_min 0.04
_refine_diff_density_max 0.238
_refine_diff_density_min -0.237
_refine_ls_abs_structure_details 'Flack (1983)'
_refine_ls_abs_structure_Flack 0.000(10)
_refine_ls_extinction_method none
_refine_ls_goodness_of_fit_all 1.082
_refine_ls_goodness_of_fit_ref 1.087
_refine_ls_hydrogen_treatment refxyz
_refine_ls_matrix_type full
_refine_ls_number_parameters 196
_refine_ls_number_reflns 2667
_refine_ls_number_restraints 0
_refine_ls_restrained_S_all 1.082
_refine_ls_R_factor_all 0.0276
_refine_ls_R_factor_gt 0.0270
_refine_ls_shift/esd_max -0.001
_refine_ls_shift/esd_mean 0.000
_refine_ls_structure_factor_coef Fsqd
_refine_ls_weighting_details 'calc w = 1/[\s^2^(Fo^2^)+(0.0516P)^2^+0.2231P] where P=(Fo^2^+2Fc^2^)/3'
_refine_ls_weighting_scheme sigma
_refine_ls_wR_factor_all 0.0758
_refine_ls_wR_factor_ref 0.0752
_reflns_number_gt 2606
_reflns_number_total 2667
_reflns_threshold_expression I>2\s(I)
_cod_data_source_file sk1104.cif
_cod_data_source_block sch50910
_cod_depositor_comments
;
The following automatic conversions were performed:

'_exptl_absorpt_correction_type' value 'Gaussian' changed to
'gaussian' according to
/home/saulius/struct/CIF-dictionaries/cif_core.dic dictionary named
'cif_core.dic' version 2.4.1 from 2010-06-29.

Automatic conversion script
Id: cif_fix_values 1715 2011-07-08 13:25:40Z adriana 
;
_cod_database_code 2006434

loop_
_symmetry_equiv_pos_as_xyz
'x, y, z'
'-x+1/2, -y, z+1/2'
'x+1/2, -y+1/2, -z'
'-x, y+1/2, -z+1/2'

loop_
_atom_site_label
_atom_site_fract_x
_atom_site_fract_y
_atom_site_fract_z
_atom_site_U_iso_or_equiv
_atom_site_adp_type
_atom_site_calc_flag
_atom_site_refinement_flags
_atom_site_occupancy
_atom_site_disorder_group
_atom_site_type_symbol
Cl1 .85877(4) .58757(4) .44141(2) .01870(10) Uani d . 1 . Cl
O21 1.2310(2) .27680(10) .28782(6) .0257(3) Uani d . 1 . O
O22 1.5212(2) .2415(2) .25938(7) .0364(3) Uani d . 1 . O
C22 1.4075(2) .3065(2) .29147(8) .0204(3) Uani d . 1 . C
C21 1.4485(2) .4366(2) .33830(7) .0204(3) Uani d . 1 . C
H21 1.580(4) .430(3) .3520(10) .050 Uiso d . 1 . H
H22 1.438(4) .529(3) .3140(10) .050 Uiso d . 1 . H
C2 1.3268(2) .4484(2) .39927(7) .0164(3) Uani d . 1 . C
H2 1.199(4) .437(3) .3880(10) .050 Uiso d . 1 . H
O1 1.37300(10) .32720(10) .44368(5) .0185(2) Uani d . 1 . O
C3 1.3561(2) .6000(2) .43375(7) .0178(3) Uani d . 1 . C
H31 1.484(4) .612(3) .4430(10) .050 Uiso d . 1 . H
H32 1.307(4) .683(3) .4050(10) .050 Uiso d . 1 . H
N4 1.2513(2) .60360(10) .49809(6) .0173(3) Uani d . 1 . N
H41 1.129(4) .605(3) .4890(10) .050 Uiso d . 1 . H
H42 1.280(4) .694(3) .5190(10) .050 Uiso d . 1 . H
C5 1.2888(2) .4705(2) .54423(7) .0191(3) Uani d . 1 . C
C6 1.2599(2) .3282(2) .50203(8) .0195(3) Uani d . 1 . C
H61 1.126(4) .327(3) .4870(10) .050 Uiso d . 1 . H
H62 1.286(4) .241(3) .5300(10) .050 Uiso d . 1 . H
C8 1.1502(3) .4785(2) .60085(8) .0268(3) Uani d . 1 . C
H81 1.025(4) .470(3) .5830(10) .050 Uiso d . 1 . H
H82 1.166(4) .570(3) .6270(10) .050 Uiso d . 1 . H
H83 1.170(4) .392(3) .6340(10) .050 Uiso d . 1 . H
C7 1.4819(2) .4828(2) .57093(8) .0236(3) Uani d . 1 . C
H71 1.573(4) .483(3) .5370(10) .050 Uiso d . 1 . H
H72 1.494(3) .577(3) .5980(10) .050 Uiso d . 1 . H
H73 1.504(4) .405(3) .6000(10) .050 Uiso d . 1 . H
C9 1.1771(3) .1572(2) .24158(9) .0301(4) Uani d . 1 . C
H91 1.239(4) .176(3) .1970(10) .050 Uiso d . 1 . H
H92 1.231(4) .063(3) .2600(10) .050 Uiso d . 1 . H
C10 .9740(3) .1642(3) .23560(10) .0409(5) Uani d . 1 . C
H101 .941(4) .075(3) .2040(10) .050 Uiso d . 1 . H
H102 .938(4) .273(3) .2170(10) .050 Uiso d . 1 . H
H103 .913(4) .146(3) .2790(10) .050 Uiso d . 1 . H

loop_
_atom_site_aniso_label
_atom_site_aniso_U_11
_atom_site_aniso_U_22
_atom_site_aniso_U_33
_atom_site_aniso_U_12
_atom_site_aniso_U_13
_atom_site_aniso_U_23
Cl1 .0145(2) .0175(2) .0241(2) .00150(10) -.00110(10) -.00340(10)
O21 .0206(5) .0313(7) .0251(5) -.0027(5) .0011(5) -.0119(5)
O22 .0237(6) .0468(8) .0387(7) .0039(6) .0016(5) -.0212(6)
C22 .0190(7) .0245(8) .0176(6) .0013(6) -.0006(6) -.0001(6)
C21 .0186(7) .0225(8) .0202(7) -.0017(6) .0003(6) .0003(6)
C2 .0154(7) .0146(7) .0191(6) -.0002(5) -.0007(5) .0000(5)
O1 .0186(5) .0169(5) .0200(5) .0021(4) .0020(5) .0015(4)
C3 .0170(6) .0154(6) .0209(6) -.0011(5) -.0003(6) -.0004(5)
N4 .0154(6) .0147(6) .0219(6) -.0006(5) -.0002(5) -.0035(5)
C5 .0180(7) .0197(7) .0195(7) -.0008(5) .0003(6) .0004(5)
C6 .0200(8) .0166(7) .0219(7) -.0025(6) .0024(6) .0016(5)
C8 .0261(8) .0314(9) .0229(7) -.0037(7) .0050(7) -.0043(6)
C7 .0202(7) .0277(8) .0228(8) .0005(6) -.0043(6) -.0006(6)
C9 .0308(9) .0330(9) .0265(8) -.0051(8) -.0012(7) -.0114(7)
C10 .0290(10) .0630(10) .0310(10) -.0140(10) .0002(8) -.0110(10)

loop_
_atom_type_symbol
_atom_type_description
_atom_type_scat_dispersion_real
_atom_type_scat_dispersion_imag
_atom_type_scat_source
C C 0.0181 0.0091 'International Tables Vol C Tables 4.2.6.8 and 6.1.1.4'
H H 0.0000 0.0000 'International Tables Vol C Tables 4.2.6.8 and 6.1.1.4'
N N 0.0311 0.0180 'International Tables Vol C Tables 4.2.6.8 and 6.1.1.4'
O O 0.0492 0.0322 'International Tables Vol C Tables 4.2.6.8 and 6.1.1.4'
Cl Cl 0.3639 0.7018 'International Tables Vol C Tables 4.2.6.8 and 6.1.1.4'

loop_
_geom_angle_atom_site_label_1
_geom_angle_atom_site_label_2
_geom_angle_atom_site_label_3
_geom_angle
_geom_angle_publ_flag
C2 O1 C6 111.00(10) yes
O1 C2 C21 107.60(10) yes
O1 C2 C3 110.20(10) yes
C21 C2 C3 109.80(10) yes
N4 C3 C2 109.30(10) yes
C3 N4 C5 114.10(10) yes
N4 C5 C8 106.80(10) yes
N4 C5 C6 106.20(10) yes
C8 C5 C6 110.60(10) yes
N4 C5 C7 109.00(10) yes
C8 C5 C7 111.60(10) yes
C6 C5 C7 112.40(10) yes
O1 C6 C5 111.70(10) yes
C22 C21 C2 115.30(10) yes
O22 C22 O21 124.2(2) yes
O22 C22 C21 123.4(2) yes
O21 C22 C21 112.30(10) yes
C22 O21 C9 116.40(10) yes
O21 C9 C10 107.1(2) yes
O1 C2 H2 107(2) no
C21 C2 H2 113(2) no
C3 C2 H2 109(2) no
N4 C3 H31 110(2) no
C2 C3 H31 109(2) no
N4 C3 H32 107(2) no
C2 C3 H32 109(2) no
H31 C3 H32 113(2) no
C3 N4 H41 110(2) no
C5 N4 H41 108(2) no
C3 N4 H42 107(2) no
C5 N4 H42 111(2) no
H41 N4 H42 107(2) no
O1 C6 H61 109.0(10) no
C5 C6 H61 108(2) no
O1 C6 H62 110(2) no
C5 C6 H62 108(2) no
H61 C6 H62 111(2) no
C5 C8 H81 111(2) no
C5 C8 H82 111(2) no
H81 C8 H82 112(2) no
C5 C8 H83 110(2) no
H81 C8 H83 108(2) no
H82 C8 H83 105(2) no
C5 C7 H71 114(2) no
C5 C7 H72 109(2) no
H71 C7 H72 108(2) no
C5 C7 H73 110(2) no
H71 C7 H73 109(2) no
H72 C7 H73 106(2) no
C22 C21 H21 108(2) no
C2 C21 H21 111.0(10) no
C22 C21 H22 108(2) no
C2 C21 H22 108(2) no
H21 C21 H22 106(2) no
O21 C9 H91 108(2) no
C10 C9 H91 112(2) no
O21 C9 H92 105(2) no
C10 C9 H92 117(2) no
H91 C9 H92 106(2) no
C9 C10 H101 105(2) no
C9 C10 H102 108(2) no
H101 C10 H102 114(2) no
C9 C10 H103 112(2) no
H101 C10 H103 107(2) no
H102 C10 H103 110(2) no

loop_
_geom_bond_atom_site_label_1
_geom_bond_atom_site_label_2
_geom_bond_site_symmetry_2
_geom_bond_distance
_geom_bond_publ_flag
C2 O1 . 1.429(2) yes
C2 C3 . 1.519(2) yes
O1 C6 . 1.431(2) yes
C3 N4 . 1.497(2) yes
N4 C5 . 1.517(2) yes
C5 C8 . 1.525(2) yes
C5 C6 . 1.526(2) yes
C5 C7 . 1.527(2) yes
C21 C2 . 1.515(2) yes
C22 C21 . 1.510(2) yes
O21 C22 . 1.333(2) yes
O22 C22 . 1.202(2) yes
O21 C9 . 1.456(2) yes
C9 C10 . 1.508(3) yes
C2 H2 . .98(3) no
C3 H31 . .97(3) no
C3 H32 . 1.00(3) no
N4 H41 . .92(3) no
N4 H42 . .92(3) no
C6 H61 . 1.04(3) no
C6 H62 . .97(3) no
C8 H81 . .99(3) no
C8 H82 . .97(3) no
C8 H83 . 1.02(3) no
C7 H71 . .95(3) no
C7 H72 . .99(3) no
C7 H73 . .91(3) no
C9 H91 . 1.01(3) no
C9 H92 . .99(3) no
C10 H101 . 1.04(3) no
C10 H102 . 1.07(3) no
C10 H103 . 1.00(3) no
C21 H21 . 1.01(3) no
C21 H22 . .96(3) no

loop_
_geom_hbond_atom_site_label_D
_geom_hbond_atom_site_label_H
_geom_hbond_atom_site_label_A
_geom_hbond_site_symmetry_A
_geom_hbond_distance_DH
_geom_hbond_distance_HA
_geom_hbond_distance_DA
_geom_hbond_angle_DHA
_geom_hbond_publ_flag
N4 H41 Cl1 1_555 0.92(3) 2.21(3) 3.1170(10) 165(2) yes
N4 H42 Cl1 3_566 0.92(3) 2.17(3) 3.0840(10) 174(2) yes

loop_
_geom_torsion_atom_site_label_1
_geom_torsion_atom_site_label_2
_geom_torsion_atom_site_label_3
_geom_torsion_atom_site_label_4
_geom_torsion
_geom_torsion_publ_flag
C21 C2 O1 C6 -178.40(10) yes
C3 C2 O1 C6 61.9(2) yes
O1 C2 C3 N4 -55.3(2) yes
C21 C2 C3 N4 -173.60(10) yes
C2 C3 N4 C5 53.1(2) yes
C3 N4 C5 C8 -170.90(10) yes
C3 N4 C5 C6 -52.9(2) yes
C3 N4 C5 C7 68.4(2) yes
C2 O1 C6 C5 -64.4(2) yes
N4 C5 C6 O1 57.2(2) yes
C8 C5 C6 O1 172.70(10) yes
C7 C5 C6 O1 -61.9(2) yes
C22 C21 C2 O1 71.9(2) yes
C22 C21 C2 C3 -168.20(10) yes
O22 C22 C21 C2 -147.9(2) yes
O21 C22 C21 C2 34.7(2) yes
C9 O21 C22 O22 0.1(2) yes
C9 O21 C22 C21 177.40(10) yes
C22 O21 C9 C10 -169.2(2) yes

loop_
_cod_related_entry_id
_cod_related_entry_database
_cod_related_entry_code
1 ChemSpider 21186325
